data_7202273
loop_
_publ_author_name
'Thu\'ery, Pierre'

_publ_section_title
;
 The first uranyl--lanthanide heterometallic complexes: metal--organic
 frameworks with DOTA and oxalato ligands
;
_journal_issue 9
_journal_name_full CrystEngComm
_journal_page_first 1126
_journal_paper_doi 10.1039/b808611g
_journal_volume 10
_journal_year 2008
_chemical_formula_sum 'C18 H33 Gd N4 O21 U2'
_chemical_formula_weight 1274.79
_space_group_IT_number 2
_symmetry_cell_setting triclinic
_symmetry_space_group_name_Hall '-P 1'
_symmetry_space_group_name_H-M 'P -1'
_atom_sites_solution_hydrogens geom
_atom_sites_solution_primary heavy
_atom_sites_solution_secondary difmap
_audit_creation_method SHELXL-97
_cell_angle_alpha 73.757(3)
_cell_angle_beta 83.508(2)
_cell_angle_gamma 83.782(3)
_cell_formula_units_Z 2
_cell_length_a 8.1806(4)
_cell_length_b 12.3357(4)
_cell_length_c 15.9290(8)
_cell_measurement_reflns_used 69064
_cell_measurement_temperature 100(2)
_cell_measurement_theta_max 25.68
_cell_measurement_theta_min 2.93
_cell_volume 1528.43(12)
_computing_cell_refinement 'HKL2000 (Otwinowski & Minor, 1997)'
_computing_data_collection 'COLLECT (Nonius, 1998)'
_computing_data_reduction 'HKL2000 (Otwinowski & Minor, 1997)'
_computing_molecular_graphics 'SHELXTL (Sheldrick, 1999)'
_computing_publication_material 'SHELXTL (Sheldrick, 1999); PLATON (Spek, 2003)'
_computing_structure_refinement 'SHELXL-97 (Sheldrick, 1997)'
_computing_structure_solution 'SHELXS-97 (Sheldrick, 1997)'
_diffrn_ambient_temperature 100(2)
_diffrn_measured_fraction_theta_full 0.996
_diffrn_measured_fraction_theta_max 0.996
_diffrn_measurement_device_type 'Nonius Kappa-CCD area-detector diffractometer'
_diffrn_measurement_method 'two \f and nine \w scans with 2\% steps (516 frames)'
_diffrn_radiation_monochromator graphite
_diffrn_radiation_source 'fine-focus sealed tube'
_diffrn_radiation_type MoK\a
_diffrn_radiation_wavelength 0.71073
_diffrn_reflns_av_R_equivalents 0.0414
_diffrn_reflns_av_sigmaI/netI 0.0478
_diffrn_reflns_limit_h_max 9
_diffrn_reflns_limit_h_min -9
_diffrn_reflns_limit_k_max 15
_diffrn_reflns_limit_k_min -15
_diffrn_reflns_limit_l_max 19
_diffrn_reflns_limit_l_min -19
_diffrn_reflns_number 69064
_diffrn_reflns_theta_full 25.68
_diffrn_reflns_theta_max 25.68
_diffrn_reflns_theta_min 2.93
_diffrn_standards_decay_% 0
_diffrn_standards_interval_time 0
_diffrn_standards_number 0
_exptl_absorpt_coefficient_mu 12.809
_exptl_absorpt_correction_T_max 0.527
_exptl_absorpt_correction_T_min 0.207
_exptl_absorpt_correction_type multi-scan
_exptl_absorpt_process_details 'SCALEPACK (Otwinowski & Minor, 1997)'
_exptl_crystal_colour 'translucent light yellow'
_exptl_crystal_density_diffrn 2.770
_exptl_crystal_density_method 'not measured'
_exptl_crystal_description platelet
_exptl_crystal_F_000 1170
_exptl_crystal_size_max 0.12
_exptl_crystal_size_mid 0.09
_exptl_crystal_size_min 0.05
_refine_diff_density_max 2.849
_refine_diff_density_min -1.993
_refine_diff_density_rms 0.238
_refine_ls_extinction_method none
_refine_ls_goodness_of_fit_ref 1.078
_refine_ls_hydrogen_treatment constr
_refine_ls_matrix_type full
_refine_ls_number_parameters 433
_refine_ls_number_reflns 5761
_refine_ls_number_restraints 30
_refine_ls_restrained_S_all 1.083
_refine_ls_R_factor_all 0.0379
_refine_ls_R_factor_gt 0.0318
_refine_ls_shift/su_max 0.001
_refine_ls_shift/su_mean 0.000
_refine_ls_structure_factor_coef Fsqd
_refine_ls_weighting_details 'calc w=1/[\s^2^(Fo^2^)+(0.0421P)^2^+6.8076P] where P=(Fo^2^+2Fc^2^)/3'
_refine_ls_weighting_scheme calc
_refine_ls_wR_factor_gt 0.0853
_refine_ls_wR_factor_ref 0.0875
_reflns_number_gt 5122
_reflns_number_total 5761
_reflns_threshold_expression >2sigma(I)
_cod_data_source_file b808611g.txt
_cod_data_source_block 1
_cod_database_code 7202273

loop_
_symmetry_equiv_pos_as_xyz
'x, y, z'
'-x, -y, -z'

loop_
_atom_site_label
_atom_site_type_symbol
_atom_site_fract_x
_atom_site_fract_y
_atom_site_fract_z
_atom_site_U_iso_or_equiv
_atom_site_adp_type
_atom_site_occupancy
_atom_site_symmetry_multiplicity
_atom_site_calc_flag
_atom_site_refinement_flags
_atom_site_disorder_assembly
_atom_site_disorder_group
U1 U 0.86664(3) 0.23847(2) -0.122099(16) 0.01487(9) Uani 1 1 d . . .
U2 U 0.09817(4) 0.24720(2) 0.614776(17) 0.01795(9) Uani 1 1 d . . .
Gd Gd 0.45954(4) 0.23773(3) 0.23983(2) 0.01346(10) Uani 1 1 d . . .
O1 O 0.6669(6) 0.2715(4) 0.1214(3) 0.0154(10) Uani 1 1 d . . .
O2 O 0.7584(6) 0.3379(4) -0.0190(3) 0.0172(11) Uani 1 1 d . . .
O3 O 0.6597(6) 0.0992(4) 0.3158(3) 0.0166(10) Uani 1 1 d . . .
O4 O 0.8340(6) -0.0533(4) 0.3243(3) 0.0186(11) Uani 1 1 d . . .
O5 O 0.3817(6) 0.2622(4) 0.3819(3) 0.0158(10) Uani 1 1 d . . .
O6 O 0.3294(6) 0.1949(4) 0.5262(3) 0.0183(11) Uani 1 1 d . . .
O7 O 0.3856(7) 0.4343(4) 0.1850(3) 0.0198(11) Uani 1 1 d . . .
O8 O 0.2300(7) 0.5860(4) 0.2051(3) 0.0245(12) Uani 1 1 d . . .
O9 O 1.0679(6) 0.2829(4) -0.1314(3) 0.0208(11) Uani 1 1 d . . .
O10 O 0.6693(6) 0.1866(4) -0.1081(3) 0.0204(11) Uani 1 1 d . . .
O11 O 0.2375(7) 0.2850(4) 0.6768(3) 0.0254(12) Uani 1 1 d . . .
O12 O -0.0390(7) 0.2082(4) 0.5505(3) 0.0237(12) Uani 1 1 d . . .
O13 O 0.6628(6) 0.3483(4) 0.2739(3) 0.0236(12) Uani 1 1 d . . .
H13A H 0.6575 0.4280 0.2390 0.028 Uiso 1 1 d R . .
H13B H 0.6901 0.3414 0.3307 0.028 Uiso 1 1 d R . .
O14 O 0.9711(7) 0.0404(4) -0.1114(3) 0.0202(11) Uani 1 1 d . . .
O15 O 0.9263(7) 0.1248(4) 0.0260(3) 0.0206(11) Uani 1 1 d . . .
O16 O -0.0870(8) 0.4232(4) 0.6005(3) 0.0298(14) Uani 1 1 d . . .
O17 O 0.1668(8) 0.4038(5) 0.4854(3) 0.0314(14) Uani 1 1 d . . .
O18 O 0.9013(6) 0.2204(4) -0.2654(3) 0.0177(11) Uani 1 1 d . . .
H18 H 0.8031 0.2002 -0.2806 0.021 Uiso 1 1 d R . .
N1 N 0.3463(7) 0.2717(5) 0.0839(4) 0.0171(13) Uani 1 1 d . . .
N2 N 0.4996(8) 0.0524(5) 0.1866(4) 0.0186(13) Uani 1 1 d . . .
N3 N 0.2920(8) 0.0716(5) 0.3470(4) 0.0181(13) Uani 1 1 d . . .
N4 N 0.1382(8) 0.2916(5) 0.2448(4) 0.0190(13) Uani 1 1 d . . .
C1 C 0.3324(9) 0.1625(6) 0.0642(5) 0.0210(16) Uani 1 1 d . . .
H1A H 0.3232 0.1764 0.0019 0.025 Uiso 1 1 calc R . .
H1B H 0.2326 0.1300 0.0953 0.025 Uiso 1 1 calc R . .
C2 C 0.4800(10) 0.0781(6) 0.0905(5) 0.0204(16) Uani 1 1 d . . .
H2A H 0.4658 0.0085 0.0761 0.024 Uiso 1 1 calc R . .
H2B H 0.5793 0.1088 0.0573 0.024 Uiso 1 1 calc R . .
C3 C 0.3822(10) -0.0326(6) 0.2344(5) 0.0211(16) Uani 1 1 d . . .
H3A H 0.4242 -0.1063 0.2270 0.025 Uiso 1 1 calc R . .
H3B H 0.2771 -0.0126 0.2090 0.025 Uiso 1 1 calc R . .
C4 C 0.3550(10) -0.0403(6) 0.3328(5) 0.0206(16) Uani 1 1 d . . .
H4A H 0.2765 -0.0957 0.3610 0.025 Uiso 1 1 calc R . .
H4B H 0.4584 -0.0652 0.3594 0.025 Uiso 1 1 calc R . .
C5 C 0.1147(9) 0.0919(6) 0.3312(5) 0.0221(16) Uani 1 1 d . . .
H5A H 0.0517 0.0434 0.3799 0.027 Uiso 1 1 calc R . .
H5B H 0.0993 0.0711 0.2784 0.027 Uiso 1 1 calc R . .
C6 C 0.0480(9) 0.2139(6) 0.3213(5) 0.0194(15) Uani 1 1 d . . .
H6A H -0.0686 0.2217 0.3127 0.023 Uiso 1 1 calc R . .
H6B H 0.0602 0.2348 0.3745 0.023 Uiso 1 1 calc R . .
C7 C 0.0681(9) 0.2873(6) 0.1634(5) 0.0199(15) Uani 1 1 d . . .
H7A H -0.0385 0.3304 0.1591 0.024 Uiso 1 1 calc R . .
H7B H 0.0510 0.2093 0.1674 0.024 Uiso 1 1 calc R . .
C8 C 0.1795(9) 0.3343(6) 0.0809(5) 0.0192(15) Uani 1 1 d . . .
H8A H 0.1290 0.3290 0.0301 0.023 Uiso 1 1 calc R . .
H8B H 0.1909 0.4137 0.0746 0.023 Uiso 1 1 calc R . .
C9 C 0.4642(9) 0.3397(6) 0.0171(4) 0.0178(15) Uani 1 1 d . . .
H9A H 0.4332 0.4195 0.0106 0.021 Uiso 1 1 calc R . .
H9B H 0.4573 0.3249 -0.0390 0.021 Uiso 1 1 calc R . .
C10 C 0.6424(9) 0.3124(6) 0.0419(5) 0.0161(15) Uani 1 1 d . . .
C11 C 0.6702(9) 0.0058(6) 0.2025(4) 0.0170(15) Uani 1 1 d . . .
H11A H 0.7444 0.0453 0.1546 0.020 Uiso 1 1 calc R . .
H11B H 0.6807 -0.0734 0.2030 0.020 Uiso 1 1 calc R . .
C12 C 0.7226(9) 0.0159(6) 0.2887(5) 0.0178(15) Uani 1 1 d . . .
C13 C 0.3143(9) 0.0694(6) 0.4386(4) 0.0186(15) Uani 1 1 d . . .
H13C H 0.4088 0.0175 0.4582 0.022 Uiso 1 1 calc R . .
H13D H 0.2178 0.0411 0.4762 0.022 Uiso 1 1 calc R . .
C14 C 0.3404(8) 0.1855(7) 0.4481(4) 0.0185(16) Uani 1 1 d . . .
C15 C 0.1131(10) 0.4091(6) 0.2552(5) 0.0220(16) Uani 1 1 d . . .
H15A H 0.1024 0.4052 0.3172 0.026 Uiso 1 1 calc R . .
H15B H 0.0109 0.4454 0.2312 0.026 Uiso 1 1 calc R . .
C16 C 0.2531(10) 0.4807(6) 0.2101(5) 0.0204(16) Uani 1 1 d . . .
C17 C 1.0124(9) -0.0239(6) -0.0396(5) 0.0186(15) Uani 1 1 d . . .
C18 C -0.0716(12) 0.5047(6) 0.5329(5) 0.030(2) Uani 1 1 d . . .
O19 O 0.6005(10) 0.3265(6) -0.3315(6) 0.040(2) Uani 0.75 1 d PU . .
O20 O 0.3557(11) 0.4193(7) -0.2083(6) 0.041(2) Uani 0.75 1 d PU . .
O21 O 0.7690(14) 0.3674(9) -0.5792(7) 0.029(3) Uani 0.50 1 d PU . .
O22 O 0.5885(15) 0.3720(10) -0.5399(7) 0.033(3) Uani 0.50 1 d PU . .
O23 O 0.4889(14) 0.4160(10) -0.4888(7) 0.029(3) Uani 0.50 1 d PU . .

loop_
_atom_site_aniso_label
_atom_site_aniso_U_11
_atom_site_aniso_U_22
_atom_site_aniso_U_33
_atom_site_aniso_U_23
_atom_site_aniso_U_13
_atom_site_aniso_U_12
U1 0.01846(15) 0.01319(15) 0.01218(14) -0.00373(11) -0.00010(10) 0.00163(10)
U2 0.02702(17) 0.01301(15) 0.01204(14) -0.00327(11) 0.00189(11) 0.00216(11)
Gd 0.01538(19) 0.01244(18) 0.01241(18) -0.00393(14) 0.00010(14) -0.00027(13)
O1 0.017(3) 0.015(2) 0.013(2) -0.003(2) 0.000(2) -0.001(2)
O2 0.020(3) 0.015(2) 0.016(2) -0.007(2) 0.003(2) 0.003(2)
O3 0.024(3) 0.010(2) 0.016(2) -0.0017(19) -0.002(2) -0.001(2)
O4 0.020(3) 0.016(3) 0.016(3) 0.001(2) -0.001(2) 0.001(2)
O5 0.021(3) 0.013(2) 0.014(2) -0.007(2) 0.001(2) 0.000(2)
O6 0.022(3) 0.019(3) 0.015(2) -0.008(2) 0.000(2) 0.000(2)
O7 0.026(3) 0.012(2) 0.022(3) -0.005(2) -0.003(2) 0.000(2)
O8 0.040(3) 0.018(3) 0.013(3) -0.003(2) -0.001(2) 0.006(2)
O9 0.018(3) 0.028(3) 0.017(3) -0.009(2) 0.000(2) 0.002(2)
O10 0.024(3) 0.019(3) 0.020(3) -0.007(2) -0.003(2) -0.003(2)
O11 0.037(3) 0.022(3) 0.020(3) -0.010(2) 0.000(2) -0.006(2)
O12 0.029(3) 0.024(3) 0.015(3) -0.004(2) -0.001(2) 0.005(2)
O13 0.025(3) 0.023(3) 0.023(3) -0.003(2) -0.006(2) -0.005(2)
O14 0.028(3) 0.016(3) 0.014(2) -0.005(2) -0.003(2) 0.007(2)
O15 0.028(3) 0.015(3) 0.017(3) -0.004(2) -0.001(2) 0.003(2)
O16 0.046(4) 0.016(3) 0.020(3) -0.001(2) 0.010(3) 0.007(2)
O17 0.049(4) 0.022(3) 0.016(3) -0.002(2) 0.010(3) 0.006(3)
O18 0.019(3) 0.019(3) 0.014(2) -0.003(2) -0.003(2) 0.003(2)
N1 0.017(3) 0.016(3) 0.017(3) -0.004(2) 0.000(2) 0.000(2)
N2 0.023(3) 0.019(3) 0.015(3) -0.004(2) 0.000(3) -0.008(3)
N3 0.022(3) 0.020(3) 0.013(3) -0.007(2) 0.000(2) -0.003(3)
N4 0.021(3) 0.018(3) 0.019(3) -0.008(3) 0.001(3) -0.002(3)
C1 0.022(4) 0.021(4) 0.023(4) -0.009(3) -0.004(3) -0.006(3)
C2 0.031(4) 0.016(4) 0.015(4) -0.005(3) -0.002(3) -0.003(3)
C3 0.028(4) 0.016(4) 0.018(4) -0.003(3) -0.002(3) -0.003(3)
C4 0.025(4) 0.014(4) 0.022(4) -0.003(3) 0.002(3) -0.002(3)
C5 0.017(4) 0.022(4) 0.028(4) -0.006(3) -0.002(3) -0.004(3)
C6 0.011(3) 0.025(4) 0.022(4) -0.005(3) -0.004(3) 0.001(3)
C7 0.020(4) 0.025(4) 0.017(4) -0.007(3) -0.006(3) -0.003(3)
C8 0.014(4) 0.028(4) 0.016(4) -0.007(3) -0.004(3) 0.002(3)
C9 0.023(4) 0.019(4) 0.011(3) -0.003(3) 0.002(3) -0.004(3)
C10 0.020(4) 0.011(3) 0.019(4) -0.002(3) -0.003(3) -0.011(3)
C11 0.024(4) 0.011(3) 0.015(3) -0.004(3) -0.002(3) 0.005(3)
C12 0.018(4) 0.019(4) 0.015(4) -0.002(3) -0.001(3) -0.001(3)
C13 0.023(4) 0.021(4) 0.009(3) 0.002(3) 0.001(3) -0.007(3)
C14 0.005(3) 0.035(4) 0.014(4) -0.007(3) 0.003(3) 0.002(3)
C15 0.024(4) 0.021(4) 0.021(4) -0.007(3) -0.002(3) 0.002(3)
C16 0.035(5) 0.014(4) 0.012(3) -0.004(3) -0.005(3) 0.005(3)
C17 0.023(4) 0.014(4) 0.016(4) 0.000(3) -0.003(3) 0.003(3)
C18 0.051(6) 0.012(4) 0.021(4) 0.000(3) 0.005(4) 0.006(4)
O19 0.033(4) 0.023(3) 0.059(4) 0.009(3) -0.026(3) -0.011(3)
O20 0.046(4) 0.031(4) 0.049(4) -0.005(3) -0.020(3) -0.010(3)
O21 0.030(6) 0.030(5) 0.027(5) -0.005(4) -0.004(4) -0.009(5)
O22 0.044(6) 0.038(6) 0.020(5) -0.013(5) -0.002(5) -0.007(5)
O23 0.023(5) 0.036(6) 0.031(5) -0.010(5) -0.002(4) -0.009(4)

loop_
_atom_type_symbol
_atom_type_description
_atom_type_scat_dispersion_real
_atom_type_scat_dispersion_imag
_atom_type_scat_source
C C 0.0033 0.0016 'International Tables Vol C Tables 4.2.6.8 and 6.1.1.4'
H H 0.0000 0.0000 'International Tables Vol C Tables 4.2.6.8 and 6.1.1.4'
O O 0.0106 0.0060 'International Tables Vol C Tables 4.2.6.8 and 6.1.1.4'
U U -9.6767 9.6646 'International Tables Vol C Tables 4.2.6.8 and 6.1.1.4'
Gd Gd -0.1653 3.9035 'International Tables Vol C Tables 4.2.6.8 and 6.1.1.4'
N N 0.0061 0.0033 'International Tables Vol C Tables 4.2.6.8 and 6.1.1.4'

loop_
_geom_angle_atom_site_label_1
_geom_angle_atom_site_label_2
_geom_angle_atom_site_label_3
_geom_angle
_geom_angle_site_symmetry_1
_geom_angle_site_symmetry_3
_geom_angle_publ_flag
O9 U1 O10 176.6(2) . . ?
O9 U1 O8 91.5(2) . 2_665 ?
O10 U1 O8 91.9(2) . 2_665 ?
O9 U1 O18 91.5(2) . . ?
O10 U1 O18 89.8(2) . . ?
O8 U1 O18 76.50(17) 2_665 . ?
O9 U1 O2 94.7(2) . . ?
O10 U1 O2 85.6(2) . . ?
O8 U1 O2 75.12(17) 2_665 . ?
O18 U1 O2 151.07(17) . . ?
O9 U1 O15 85.9(2) . . ?
O10 U1 O15 91.1(2) . . ?
O8 U1 O15 145.01(17) 2_665 . ?
O18 U1 O15 138.37(16) . . ?
O2 U1 O15 70.36(16) . . ?
O9 U1 O14 92.6(2) . . ?
O10 U1 O14 84.8(2) . . ?
O8 U1 O14 149.82(17) 2_665 . ?
O18 U1 O14 73.51(16) . . ?
O2 U1 O14 134.18(16) . . ?
O15 U1 O14 65.15(16) . . ?
O11 U2 O12 178.7(2) . . ?
O11 U2 O18 90.1(2) . 1_456 ?
O12 U2 O18 91.1(2) . 1_456 ?
O11 U2 O4 91.9(2) . 2_656 ?
O12 U2 O4 87.8(2) . 2_656 ?
O18 U2 O4 82.37(16) 1_456 2_656 ?
O11 U2 O6 88.0(2) . . ?
O12 U2 O6 90.7(2) . . ?
O18 U2 O6 155.70(17) 1_456 . ?
O4 U2 O6 73.48(17) 2_656 . ?
O11 U2 O17 92.2(2) . . ?
O12 U2 O17 87.3(2) . . ?
O18 U2 O17 136.03(17) 1_456 . ?
O4 U2 O17 141.34(17) 2_656 . ?
O6 U2 O17 68.27(17) . . ?
O11 U2 O16 94.9(2) . . ?
O12 U2 O16 85.9(2) . . ?
O18 U2 O16 71.24(16) 1_456 . ?
O4 U2 O16 152.70(17) 2_656 . ?
O6 U2 O16 133.06(17) . . ?
O17 U2 O16 64.82(17) . . ?
O1 Gd O7 83.55(17) . . ?
O1 Gd O5 143.64(17) . . ?
O7 Gd O5 86.72(16) . . ?
O1 Gd O3 85.26(16) . . ?
O7 Gd O3 144.94(17) . . ?
O5 Gd O3 82.90(16) . . ?
O1 Gd O13 72.14(17) . . ?
O7 Gd O13 69.82(18) . . ?
O5 Gd O13 71.61(17) . . ?
O3 Gd O13 75.13(17) . . ?
O1 Gd N2 74.40(17) . . ?
O7 Gd N2 139.70(18) . . ?
O5 Gd N2 130.15(17) . . ?
O3 Gd N2 66.93(18) . . ?
O13 Gd N2 130.69(18) . . ?
O1 Gd N4 130.96(18) . . ?
O7 Gd N4 66.02(18) . . ?
O5 Gd N4 74.54(17) . . ?
O3 Gd N4 140.72(17) . . ?
O13 Gd N4 124.88(18) . . ?
N2 Gd N4 104.40(19) . . ?
O1 Gd N1 66.23(17) . . ?
O7 Gd N1 71.99(17) . . ?
O5 Gd N1 141.97(17) . . ?
O3 Gd N1 131.83(17) . . ?
O13 Gd N1 125.50(17) . . ?
N2 Gd N1 68.35(18) . . ?
N4 Gd N1 68.14(18) . . ?
O1 Gd N3 141.47(17) . . ?
O7 Gd N3 131.36(18) . . ?
O5 Gd N3 65.87(17) . . ?
O3 Gd N3 73.35(18) . . ?
O13 Gd N3 129.22(18) . . ?
N2 Gd N3 67.85(17) . . ?
N4 Gd N3 68.21(19) . . ?
N1 Gd N3 105.17(18) . . ?
C10 O1 Gd 125.6(5) . . ?
C10 O2 U1 128.4(4) . . ?
C12 O3 Gd 123.1(5) . . ?
C12 O4 U2 142.8(5) . 2_656 ?
C14 O5 Gd 125.1(4) . . ?
C14 O6 U2 130.5(5) . . ?
C16 O7 Gd 122.3(5) . . ?
C16 O8 U1 145.3(5) . 2_665 ?
Gd O13 H13A 113.6 . . ?
Gd O13 H13B 123.9 . . ?
H13A O13 H13B 111.0 . . ?
C17 O14 U1 120.3(4) . . ?
C17 O15 U1 121.1(4) 2_755 . ?
C18 O16 U2 120.2(5) . . ?
C18 O17 U2 120.6(5) 2_566 . ?
U2 O18 U1 139.6(2) 1_654 . ?
U2 O18 H18 110.0 1_654 . ?
U1 O18 H18 110.3 . . ?
C1 N1 C9 109.9(5) . . ?
C1 N1 C8 108.0(6) . . ?
C9 N1 C8 109.6(5) . . ?
C1 N1 Gd 111.0(4) . . ?
C9 N1 Gd 107.6(4) . . ?
C8 N1 Gd 110.8(4) . . ?
C11 N2 C3 110.0(6) . . ?
C11 N2 C2 108.9(5) . . ?
C3 N2 C2 108.1(6) . . ?
C11 N2 Gd 105.6(4) . . ?
C3 N2 Gd 112.9(4) . . ?
C2 N2 Gd 111.4(4) . . ?
C5 N3 C13 110.5(6) . . ?
C5 N3 C4 108.6(6) . . ?
C13 N3 C4 108.7(6) . . ?
C5 N3 Gd 110.0(4) . . ?
C13 N3 Gd 107.9(4) . . ?
C4 N3 Gd 111.1(4) . . ?
C7 N4 C15 110.3(6) . . ?
C7 N4 C6 107.8(6) . . ?
C15 N4 C6 108.8(5) . . ?
C7 N4 Gd 112.1(4) . . ?
C15 N4 Gd 106.2(4) . . ?
C6 N4 Gd 111.6(4) . . ?
N1 C1 C2 112.3(6) . . ?
N1 C1 H1A 109.1 . . ?
C2 C1 H1A 109.1 . . ?
N1 C1 H1B 109.1 . . ?
C2 C1 H1B 109.1 . . ?
H1A C1 H1B 107.9 . . ?
N2 C2 C1 111.6(6) . . ?
N2 C2 H2A 109.3 . . ?
C1 C2 H2A 109.3 . . ?
N2 C2 H2B 109.3 . . ?
C1 C2 H2B 109.3 . . ?
H2A C2 H2B 108.0 . . ?
N2 C3 C4 112.5(6) . . ?
N2 C3 H3A 109.1 . . ?
C4 C3 H3A 109.1 . . ?
N2 C3 H3B 109.1 . . ?
C4 C3 H3B 109.1 . . ?
H3A C3 H3B 107.8 . . ?
N3 C4 C3 110.8(6) . . ?
N3 C4 H4A 109.5 . . ?
C3 C4 H4A 109.5 . . ?
N3 C4 H4B 109.5 . . ?
C3 C4 H4B 109.5 . . ?
H4A C4 H4B 108.1 . . ?
N3 C5 C6 113.1(6) . . ?
N3 C5 H5A 109.0 . . ?
C6 C5 H5A 109.0 . . ?
N3 C5 H5B 109.0 . . ?
C6 C5 H5B 109.0 . . ?
H5A C5 H5B 107.8 . . ?
N4 C6 C5 110.7(6) . . ?
N4 C6 H6A 109.5 . . ?
C5 C6 H6A 109.5 . . ?
N4 C6 H6B 109.5 . . ?
C5 C6 H6B 109.5 . . ?
H6A C6 H6B 108.1 . . ?
N4 C7 C8 112.5(6) . . ?
N4 C7 H7A 109.1 . . ?
C8 C7 H7A 109.1 . . ?
N4 C7 H7B 109.1 . . ?
C8 C7 H7B 109.1 . . ?
H7A C7 H7B 107.8 . . ?
N1 C8 C7 111.6(6) . . ?
N1 C8 H8A 109.3 . . ?
C7 C8 H8A 109.3 . . ?
N1 C8 H8B 109.3 . . ?
C7 C8 H8B 109.3 . . ?
H8A C8 H8B 108.0 . . ?
N1 C9 C10 112.3(6) . . ?
N1 C9 H9A 109.2 . . ?
C10 C9 H9A 109.2 . . ?
N1 C9 H9B 109.2 . . ?
C10 C9 H9B 109.2 . . ?
H9A C9 H9B 107.9 . . ?
O1 C10 O2 123.3(7) . . ?
O1 C10 C9 118.5(6) . . ?
O2 C10 C9 118.0(6) . . ?
N2 C11 C12 113.2(5) . . ?
N2 C11 H11A 108.9 . . ?
C12 C11 H11A 108.9 . . ?
N2 C11 H11B 108.9 . . ?
C12 C11 H11B 108.9 . . ?
H11A C11 H11B 107.7 . . ?
O4 C12 O3 124.1(7) . . ?
O4 C12 C11 118.1(6) . . ?
O3 C12 C11 117.6(6) . . ?
N3 C13 C14 112.7(6) . . ?
N3 C13 H13C 109.0 . . ?
C14 C13 H13C 109.0 . . ?
N3 C13 H13D 109.0 . . ?
C14 C13 H13D 109.0 . . ?
H13C C13 H13D 107.8 . . ?
O5 C14 O6 123.9(7) . . ?
O5 C14 C13 119.7(6) . . ?
O6 C14 C13 116.2(6) . . ?
N4 C15 C16 112.7(6) . . ?
N4 C15 H15A 109.1 . . ?
C16 C15 H15A 109.1 . . ?
N4 C15 H15B 109.1 . . ?
C16 C15 H15B 109.1 . . ?
H15A C15 H15B 107.8 . . ?
O7 C16 O8 123.8(7) . . ?
O7 C16 C15 119.7(6) . . ?
O8 C16 C15 116.3(7) . . ?
O14 C17 O15 126.7(7) . 2_755 ?
O14 C17 C17 117.3(8) . 2_755 ?
O15 C17 C17 116.0(8) 2_755 2_755 ?
O16 C18 O17 126.2(7) . 2_566 ?
O16 C18 C18 117.5(9) . 2_566 ?
O17 C18 C18 116.3(8) 2_566 2_566 ?

loop_
_geom_bond_atom_site_label_1
_geom_bond_atom_site_label_2
_geom_bond_distance
_geom_bond_site_symmetry_2
_geom_bond_publ_flag
U1 O9 1.769(5) . ?
U1 O10 1.769(5) . ?
U1 O8 2.307(5) 2_665 ?
U1 O18 2.339(5) . ?
U1 O2 2.355(4) . ?
U1 O15 2.456(5) . ?
U1 O14 2.465(5) . ?
U2 O11 1.766(5) . ?
U2 O12 1.787(6) . ?
U2 O18 2.326(5) 1_456 ?
U2 O4 2.347(5) 2_656 ?
U2 O6 2.372(5) . ?
U2 O17 2.458(5) . ?
U2 O16 2.480(5) . ?
Gd O1 2.367(5) . ?
Gd O7 2.372(5) . ?
Gd O5 2.373(4) . ?
Gd O3 2.398(5) . ?
Gd O13 2.456(5) . ?
Gd N2 2.629(6) . ?
Gd N4 2.639(6) . ?
Gd N1 2.657(6) . ?
Gd N3 2.668(6) . ?
O1 C10 1.255(8) . ?
O2 C10 1.275(8) . ?
O3 C12 1.261(8) . ?
O4 C12 1.248(9) . ?
O4 U2 2.347(5) 2_656 ?
O5 C14 1.246(8) . ?
O6 C14 1.274(8) . ?
O7 C16 1.248(9) . ?
O8 C16 1.275(9) . ?
O8 U1 2.307(5) 2_665 ?
O13 H13A 0.9832 . ?
O13 H13B 0.9344 . ?
O14 C17 1.254(9) . ?
O15 C17 1.259(9) 2_755 ?
O16 C18 1.255(9) . ?
O17 C18 1.282(10) 2_566 ?
O18 U2 2.326(5) 1_654 ?
O18 H18 0.9415 . ?
N1 C1 1.484(9) . ?
N1 C9 1.487(9) . ?
N1 C8 1.492(9) . ?
N2 C11 1.473(9) . ?
N2 C3 1.486(9) . ?
N2 C2 1.497(9) . ?
N3 C5 1.482(9) . ?
N3 C13 1.483(9) . ?
N3 C4 1.488(9) . ?
N4 C7 1.492(9) . ?
N4 C15 1.495(9) . ?
N4 C6 1.498(9) . ?
C1 C2 1.522(10) . ?
C1 H1A 0.9700 . ?
C1 H1B 0.9700 . ?
C2 H2A 0.9700 . ?
C2 H2B 0.9700 . ?
C3 C4 1.536(10) . ?
C3 H3A 0.9700 . ?
C3 H3B 0.9700 . ?
C4 H4A 0.9700 . ?
C4 H4B 0.9700 . ?
C5 C6 1.515(10) . ?
C5 H5A 0.9700 . ?
C5 H5B 0.9700 . ?
C6 H6A 0.9700 . ?
C6 H6B 0.9700 . ?
C7 C8 1.520(10) . ?
C7 H7A 0.9700 . ?
C7 H7B 0.9700 . ?
C8 H8A 0.9700 . ?
C8 H8B 0.9700 . ?
C9 C10 1.531(10) . ?
C9 H9A 0.9700 . ?
C9 H9B 0.9700 . ?
C11 C12 1.524(10) . ?
C11 H11A 0.9700 . ?
C11 H11B 0.9700 . ?
C13 C14 1.520(10) . ?
C13 H13C 0.9700 . ?
C13 H13D 0.9700 . ?
C15 C16 1.512(11) . ?
C15 H15A 0.9700 . ?
C15 H15B 0.9700 . ?
C17 O15 1.259(9) 2_755 ?
C17 C17 1.522(14) 2_755 ?
C18 O17 1.282(10) 2_566 ?
C18 C18 1.499(16) 2_566 ?

loop_
_geom_hbond_atom_site_label_D
_geom_hbond_atom_site_label_H
_geom_hbond_atom_site_label_A
_geom_hbond_distance_DH
_geom_hbond_distance_HA
_geom_hbond_distance_DA
_geom_hbond_angle_DHA
_geom_hbond_site_symmetry_A
O13 H13A O20 0.98 1.80 2.756(10) 162.3 2_665
O13 H13B O21 0.93 1.76 2.663(12) 162.3 1_556
O18 H18 O19 0.94 2.21 2.827(9) 122.5 .
